data_4035083
loop_
_publ_author_name
'Walker, Tia L.'
'Taschner, Ian S.'
'Chandra M, Sharath'
'Taschner, Michael J.'
'Engle, James T.'
'Schrage, Briana R.'
'Ziegler, Christopher J.'
'Gao, Xinfeng'
'Wheeler, Steven E.'

_publ_section_title
;
 Lone-Pair-Induced Topicity Observed in Macrobicyclic Tetra-thia Lactams
 and Cryptands: Synthesis, Spectral Identification, and Computational
 Assessment.
;
_journal_issue 17
_journal_name_full 'The Journal of organic chemistry'
_journal_page_first 10025
_journal_page_last 10036
_journal_paper_doi 10.1021/acs.joc.8b01382
_journal_volume 83
_journal_year 2018
_chemical_formula_sum 'C17 H30 N2 O2 S4'
_chemical_formula_weight 422.67
_space_group_crystal_system monoclinic
_space_group_IT_number 14
_space_group_name_Hall '-P 2ybc'
_space_group_name_H-M_alt 'P 1 21/c 1'
_atom_sites_solution_hydrogens geom
_audit_creation_method SHELXL-2016/6
_cell_angle_alpha 90
_cell_angle_beta 115.073(4)
_cell_angle_gamma 90
_cell_formula_units_Z 4
_cell_length_a 15.4500(13)
_cell_length_b 8.1309(7)
_cell_length_c 17.7096(15)
_cell_measurement_reflns_used 6696
_cell_measurement_temperature 100(2)
_cell_measurement_theta_max 65.23
_cell_measurement_theta_min 3.16
_cell_volume 2015.1(3)
_computing_cell_refinement 'Bruker SAINT'
_computing_data_collection 'Bruker APEX2'
_computing_data_reduction 'Bruker SAINT'
_computing_molecular_graphics 'Bruker SHELXTL'
_computing_publication_material 'Bruker SHELXTL'
_computing_structure_refinement 'SHELXL-97 (Sheldrick, 2008)'
_computing_structure_solution 'SHELXS-97 (Sheldrick, 2008)'
_diffrn_ambient_temperature 100(2)
_diffrn_measured_fraction_theta_full 'ACTA 50'
_diffrn_measured_fraction_theta_max 0.931
_diffrn_measurement_device_type 'Bruker APEX-II CCD'
_diffrn_measurement_method '\f and \w scans'
_diffrn_radiation_type CuK\a
_diffrn_radiation_wavelength 1.54178
_diffrn_reflns_av_R_equivalents 0.0799
_diffrn_reflns_av_unetI/netI 0.1735
_diffrn_reflns_Laue_measured_fraction_full 'ACTA 50'
_diffrn_reflns_Laue_measured_fraction_max 0.931
_diffrn_reflns_limit_h_max 18
_diffrn_reflns_limit_h_min -18
_diffrn_reflns_limit_k_max 9
_diffrn_reflns_limit_k_min -9
_diffrn_reflns_limit_l_max 20
_diffrn_reflns_limit_l_min -21
_diffrn_reflns_number 5479
_diffrn_reflns_point_group_measured_fraction_full 0.931
_diffrn_reflns_point_group_measured_fraction_max 0.931
_diffrn_reflns_theta_full 67.174
_diffrn_reflns_theta_max 67.174
_diffrn_reflns_theta_min 3.158
_exptl_absorpt_coefficient_mu 4.443
_exptl_absorpt_correction_T_max 0.7527
_exptl_absorpt_correction_T_min 0.6265
_exptl_absorpt_correction_type multi-scan
_exptl_absorpt_process_details SADABS
_exptl_crystal_colour colourless
_exptl_crystal_density_diffrn 1.393
_exptl_crystal_density_meas ?
_exptl_crystal_density_method 'not measured'
_exptl_crystal_description block
_exptl_crystal_F_000 904
_exptl_crystal_size_max 0.191
_exptl_crystal_size_mid 0.175
_exptl_crystal_size_min 0.167
_refine_diff_density_max 1.784
_refine_diff_density_min -2.369
_refine_diff_density_rms 0.331
_refine_ls_extinction_method none
_refine_ls_goodness_of_fit_ref 1.875
_refine_ls_hydrogen_treatment constr
_refine_ls_matrix_type full
_refine_ls_number_parameters 226
_refine_ls_number_reflns 3356
_refine_ls_number_restraints 0
_refine_ls_restrained_S_all 1.875
_refine_ls_R_factor_all 0.3244
_refine_ls_R_factor_gt 0.0797
_refine_ls_shift/su_max 0.000
_refine_ls_shift/su_mean 0.000
_refine_ls_structure_factor_coef Fsqd
_refine_ls_weighting_details 'w=1/[\s^2^(Fo^2^)+(0.2000P)^2^+0.1315P] where P=(Fo^2^+2Fc^2^)/3'
_refine_ls_weighting_scheme calc
_refine_ls_wR_factor_gt 0.2919
_refine_ls_wR_factor_ref 0.4400
_reflns_Friedel_coverage 0.000
_reflns_number_gt 2099
_reflns_number_total 3356
_reflns_threshold_expression 'I > 2\s(I)'
_cod_data_source_file jo8b01382_si_002.cif
_cod_data_source_block L1
_cod_depositor_comments
;
The following automatic conversions were performed:

data item '_exptl_crystal_density_meas' value 'not measured' was
changed to '?' -- the value is perceived as not measured.

Automatic conversion script
Id: cif_fix_values 6909 2019-04-08 15:41:33Z antanas 
;
_cod_original_sg_symbol_H-M 'P 21/c'
_cod_database_code 4035083
_shelx_shelxl_version_number 2016/6
_shelx_space_group_comment
;
The symmetry employed for this shelxl refinement is uniquely defined
by the following loop, which should always be used as a source of
symmetry information in preference to the above space-group names.
They are only intended as comments.
;
_shelx_estimated_absorpt_t_min 0.484
_shelx_estimated_absorpt_t_max 0.524

loop_
_space_group_symop_operation_xyz
'x, y, z'
'-x, y+1/2, -z+1/2'
'-x, -y, -z'
'x, -y-1/2, z-1/2'

loop_
_atom_site_label
_atom_site_type_symbol
_atom_site_fract_x
_atom_site_fract_y
_atom_site_fract_z
_atom_site_U_iso_or_equiv
_atom_site_adp_type
_atom_site_occupancy
_atom_site_site_symmetry_order
_atom_site_calc_flag
_atom_site_refinement_flags_posn
_atom_site_refinement_flags_adp
C1 C 0.1315(4) 0.4763(9) 0.5546(4) 0.0292(16) Uani 1 1 d . .
C2 C 0.1639(4) 0.2976(9) 0.5648(4) 0.0329(17) Uani 1 1 d . .
H2A H 0.110814 0.228200 0.526475 0.039 Uiso 1 1 calc R U
H2B H 0.179391 0.261718 0.622481 0.039 Uiso 1 1 calc R U
C3 C 0.3559(5) 0.3907(9) 0.6231(5) 0.0359(18) Uani 1 1 d . .
H3A H 0.411702 0.402358 0.609789 0.043 Uiso 1 1 calc R U
H3B H 0.328886 0.501951 0.620970 0.043 Uiso 1 1 calc R U
C4 C 0.3902(4) 0.3272(8) 0.7102(5) 0.0336(17) Uani 1 1 d . .
H4A H 0.416999 0.215518 0.713138 0.040 Uiso 1 1 calc R U
H4B H 0.335458 0.318813 0.725089 0.040 Uiso 1 1 calc R U
C5 C 0.4665(4) 0.4387(10) 0.7730(5) 0.0392(19) Uani 1 1 d . .
H5A H 0.441082 0.552235 0.765804 0.047 Uiso 1 1 calc R U
H5B H 0.522768 0.439888 0.759859 0.047 Uiso 1 1 calc R U
C6 C 0.4062(4) 0.4561(9) 0.8992(4) 0.0311(16) Uani 1 1 d . .
H6A H 0.345936 0.415052 0.854566 0.037 Uiso 1 1 calc R U
H6B H 0.411170 0.410082 0.952696 0.037 Uiso 1 1 calc R U
C7 C 0.4009(4) 0.6446(9) 0.9029(5) 0.0350(18) Uani 1 1 d . .
C8 C 0.3228(5) 0.8852(9) 0.9262(4) 0.0363(18) Uani 1 1 d . .
H8A H 0.382921 0.907228 0.976102 0.044 Uiso 1 1 calc R U
H8B H 0.269243 0.908778 0.941309 0.044 Uiso 1 1 calc R U
C9 C 0.3165(5) 1.0049(9) 0.8571(5) 0.0409(19) Uani 1 1 d . .
H9A H 0.373059 0.987129 0.845400 0.049 Uiso 1 1 calc R U
H9B H 0.320695 1.118332 0.878679 0.049 Uiso 1 1 calc R U
C10 C 0.2598(5) 0.8753(9) 0.6974(6) 0.043(2) Uani 1 1 d . .
H10A H 0.312401 0.937818 0.692911 0.052 Uiso 1 1 calc R U
H10B H 0.284942 0.767805 0.723769 0.052 Uiso 1 1 calc R U
C11 C 0.1766(5) 0.8503(9) 0.6100(5) 0.0391(19) Uani 1 1 d . .
H11A H 0.145755 0.957986 0.589326 0.047 Uiso 1 1 calc R U
H11B H 0.203583 0.811958 0.571341 0.047 Uiso 1 1 calc R U
C12 C 0.1002(4) 0.7282(8) 0.6070(4) 0.0311(17) Uani 1 1 d . .
H12A H 0.077729 0.759117 0.649797 0.037 Uiso 1 1 calc R U
H12B H 0.044913 0.735563 0.551817 0.037 Uiso 1 1 calc R U
C13 C 0.1551(4) 0.4883(8) 0.7041(4) 0.0261(15) Uani 1 1 d . .
H13A H 0.186537 0.572544 0.747506 0.031 Uiso 1 1 calc R U
H13B H 0.199820 0.394841 0.714871 0.031 Uiso 1 1 calc R U
C14 C 0.0641(4) 0.4288(8) 0.7097(4) 0.0273(15) Uani 1 1 d . .
H14A H 0.031856 0.345876 0.665744 0.033 Uiso 1 1 calc R U
H14B H 0.019800 0.522546 0.700277 0.033 Uiso 1 1 calc R U
C15 C 0.0775(4) 0.5160(7) 0.8698(4) 0.0190(13) Uani 1 1 d . .
H15A H 0.011124 0.557119 0.841530 0.023 Uiso 1 1 calc R U
H15B H 0.088028 0.478398 0.926153 0.023 Uiso 1 1 calc R U
C16 C 0.1487(4) 0.6619(8) 0.8783(4) 0.0273(16) Uani 1 1 d . .
H16A H 0.137303 0.701945 0.822135 0.033 Uiso 1 1 calc R U
H16B H 0.136071 0.753922 0.908898 0.033 Uiso 1 1 calc R U
C17 C 0.2536(4) 0.6075(8) 0.9249(4) 0.0276(15) Uani 1 1 d . .
H17A H 0.272026 0.611883 0.985647 0.033 Uiso 1 1 calc R U
H17B H 0.259409 0.491843 0.910148 0.033 Uiso 1 1 calc R U
N1 N 0.1343(3) 0.5590(7) 0.6213(3) 0.0285(14) Uani 1 1 d . .
N2 N 0.3200(4) 0.7093(7) 0.9057(3) 0.0297(14) Uani 1 1 d . .
O1 O 0.1048(3) 0.5400(7) 0.4862(3) 0.0402(13) Uani 1 1 d . .
O2 O 0.4651(3) 0.7327(7) 0.9035(4) 0.0433(14) Uani 1 1 d . .
S1 S 0.26755(12) 0.2669(2) 0.54334(12) 0.0404(7) Uani 1 1 d . .
S2 S 0.50525(10) 0.3802(2) 0.88029(12) 0.0411(7) Uani 1 1 d . .
S3 S 0.21040(11) 0.9908(2) 0.75936(12) 0.0368(7) Uani 1 1 d . .
S4 S 0.09195(11) 0.3395(2) 0.81066(11) 0.0346(7) Uani 1 1 d . .

loop_
_atom_site_aniso_label
_atom_site_aniso_U_11
_atom_site_aniso_U_22
_atom_site_aniso_U_33
_atom_site_aniso_U_23
_atom_site_aniso_U_13
_atom_site_aniso_U_12
C1 0.026(3) 0.038(4) 0.026(3) 0.002(3) 0.014(3) -0.005(3)
C2 0.032(3) 0.037(4) 0.029(4) -0.010(3) 0.012(3) -0.006(3)
C3 0.034(3) 0.032(4) 0.051(5) -0.007(4) 0.028(3) -0.003(3)
C4 0.024(3) 0.032(4) 0.047(4) -0.003(4) 0.017(3) -0.001(3)
C5 0.029(3) 0.043(4) 0.053(5) 0.003(4) 0.025(3) 0.002(3)
C6 0.021(3) 0.032(4) 0.040(4) 0.005(3) 0.014(3) 0.005(3)
C7 0.027(3) 0.043(4) 0.037(4) 0.005(4) 0.015(3) 0.000(3)
C8 0.035(3) 0.040(4) 0.032(4) 0.010(3) 0.012(3) 0.003(3)
C9 0.042(4) 0.033(4) 0.047(5) -0.002(4) 0.018(3) -0.007(3)
C10 0.056(4) 0.030(4) 0.070(6) -0.017(4) 0.053(4) -0.021(3)
C11 0.050(4) 0.033(4) 0.045(5) 0.000(4) 0.031(4) 0.004(3)
C12 0.026(3) 0.032(4) 0.033(4) -0.001(3) 0.010(3) 0.001(3)
C13 0.025(3) 0.026(3) 0.029(4) -0.001(3) 0.013(3) 0.001(2)
C14 0.027(3) 0.024(3) 0.033(4) 0.000(3) 0.015(3) -0.003(3)
C15 0.021(3) 0.019(3) 0.018(3) 0.006(3) 0.009(2) 0.005(2)
C16 0.025(3) 0.027(4) 0.033(4) 0.006(3) 0.015(3) 0.004(3)
C17 0.028(3) 0.035(4) 0.022(3) 0.000(3) 0.012(2) 0.005(3)
N1 0.026(2) 0.032(3) 0.030(3) 0.000(3) 0.015(2) 0.001(2)
N2 0.031(3) 0.033(3) 0.031(3) -0.001(3) 0.019(2) -0.003(2)
O1 0.047(3) 0.044(3) 0.035(3) -0.002(3) 0.023(2) -0.004(2)
O2 0.031(2) 0.045(3) 0.060(4) 0.000(3) 0.025(2) -0.006(2)
S1 0.0412(11) 0.0446(13) 0.0423(13) -0.0100(9) 0.0243(9) 0.0018(8)
S2 0.0210(9) 0.0526(14) 0.0468(13) -0.0025(9) 0.0113(8) 0.0050(7)
S3 0.0367(11) 0.0391(13) 0.0373(13) 0.0013(8) 0.0184(9) 0.0039(7)
S4 0.0343(10) 0.0379(13) 0.0357(12) 0.0010(8) 0.0187(8) -0.0040(7)

loop_
_atom_type_symbol
_atom_type_description
_atom_type_scat_dispersion_real
_atom_type_scat_dispersion_imag
_atom_type_scat_source
C C 0.0181 0.0091 'International Tables Vol C Tables 4.2.6.8 and 6.1.1.4'
H H 0.0000 0.0000 'International Tables Vol C Tables 4.2.6.8 and 6.1.1.4'
N N 0.0311 0.0180 'International Tables Vol C Tables 4.2.6.8 and 6.1.1.4'
O O 0.0492 0.0322 'International Tables Vol C Tables 4.2.6.8 and 6.1.1.4'
S S 0.3331 0.5567 'International Tables Vol C Tables 4.2.6.8 and 6.1.1.4'

loop_
_geom_angle_atom_site_label_1
_geom_angle_atom_site_label_2
_geom_angle_atom_site_label_3
_geom_angle
O1 C1 N1 122.2(7)
O1 C1 C2 118.7(7)
N1 C1 C2 119.1(6)
C1 C2 S1 112.5(5)
C1 C2 H2A 109.1
S1 C2 H2A 109.1
C1 C2 H2B 109.1
S1 C2 H2B 109.1
H2A C2 H2B 107.8
C4 C3 S1 115.9(5)
C4 C3 H3A 108.3
S1 C3 H3A 108.3
C4 C3 H3B 108.3
S1 C3 H3B 108.3
H3A C3 H3B 107.4
C3 C4 C5 111.9(6)
C3 C4 H4A 109.2
C5 C4 H4A 109.2
C3 C4 H4B 109.2
C5 C4 H4B 109.2
H4A C4 H4B 107.9
C4 C5 S2 114.9(5)
C4 C5 H5A 108.6
S2 C5 H5A 108.6
C4 C5 H5B 108.6
S2 C5 H5B 108.6
H5A C5 H5B 107.5
C7 C6 S2 114.4(5)
C7 C6 H6A 108.7
S2 C6 H6A 108.7
C7 C6 H6B 108.7
S2 C6 H6B 108.7
H6A C6 H6B 107.6
O2 C7 N2 121.6(7)
O2 C7 C6 121.8(6)
N2 C7 C6 116.6(6)
N2 C8 C9 115.7(6)
N2 C8 H8A 108.3
C9 C8 H8A 108.3
N2 C8 H8B 108.3
C9 C8 H8B 108.3
H8A C8 H8B 107.4
C8 C9 S3 116.5(5)
C8 C9 H9A 108.2
S3 C9 H9A 108.2
C8 C9 H9B 108.2
S3 C9 H9B 108.2
H9A C9 H9B 107.3
C11 C10 S3 106.6(5)
C11 C10 H10A 110.4
S3 C10 H10A 110.4
C11 C10 H10B 110.4
S3 C10 H10B 110.4
H10A C10 H10B 108.6
C12 C11 C10 114.9(6)
C12 C11 H11A 108.5
C10 C11 H11A 108.5
C12 C11 H11B 108.5
C10 C11 H11B 108.5
H11A C11 H11B 107.5
N1 C12 C11 112.9(5)
N1 C12 H12A 109.0
C11 C12 H12A 109.0
N1 C12 H12B 109.0
C11 C12 H12B 109.0
H12A C12 H12B 107.8
N1 C13 C14 111.6(5)
N1 C13 H13A 109.3
C14 C13 H13A 109.3
N1 C13 H13B 109.3
C14 C13 H13B 109.3
H13A C13 H13B 108.0
C13 C14 S4 110.6(4)
C13 C14 H14A 109.5
S4 C14 H14A 109.5
C13 C14 H14B 109.5
S4 C14 H14B 109.5
H14A C14 H14B 108.1
C16 C15 S4 113.1(4)
C16 C15 H15A 109.0
S4 C15 H15A 109.0
C16 C15 H15B 109.0
S4 C15 H15B 109.0
H15A C15 H15B 107.8
C17 C16 C15 111.6(5)
C17 C16 H16A 109.3
C15 C16 H16A 109.3
C17 C16 H16B 109.3
C15 C16 H16B 109.3
H16A C16 H16B 108.0
N2 C17 C16 113.3(5)
N2 C17 H17A 108.9
C16 C17 H17A 108.9
N2 C17 H17B 108.9
C16 C17 H17B 108.9
H17A C17 H17B 107.7
C1 N1 C12 116.5(6)
C1 N1 C13 126.1(6)
C12 N1 C13 116.7(5)
C7 N2 C17 121.9(6)
C7 N2 C8 116.6(6)
C17 N2 C8 116.2(5)
C3 S1 C2 101.7(3)
C5 S2 C6 100.2(3)
C9 S3 C10 99.6(4)
C14 S4 C15 102.3(3)

loop_
_geom_bond_atom_site_label_1
_geom_bond_atom_site_label_2
_geom_bond_distance
C1 O1 1.217(8)
C1 N1 1.344(9)
C1 C2 1.522(10)
C2 S1 1.812(7)
C2 H2A 0.9900
C2 H2B 0.9900
C3 C4 1.494(10)
C3 S1 1.799(7)
C3 H3A 0.9900
C3 H3B 0.9900
C4 C5 1.529(10)
C4 H4A 0.9900
C4 H4B 0.9900
C5 S2 1.798(8)
C5 H5A 0.9900
C5 H5B 0.9900
C6 C7 1.538(10)
C6 S2 1.808(6)
C6 H6A 0.9900
C6 H6B 0.9900
C7 O2 1.221(8)
C7 N2 1.376(8)
C8 N2 1.472(9)
C8 C9 1.534(10)
C8 H8A 0.9900
C8 H8B 0.9900
C9 S3 1.815(8)
C9 H9A 0.9900
C9 H9B 0.9900
C10 C11 1.550(12)
C10 S3 1.838(7)
C10 H10A 0.9900
C10 H10B 0.9900
C11 C12 1.526(9)
C11 H11A 0.9900
C11 H11B 0.9900
C12 N1 1.457(8)
C12 H12A 0.9900
C12 H12B 0.9900
C13 N1 1.478(8)
C13 C14 1.529(8)
C13 H13A 0.9900
C13 H13B 0.9900
C14 S4 1.805(7)
C14 H14A 0.9900
C14 H14B 0.9900
C15 C16 1.580(8)
C15 S4 1.844(6)
C15 H15A 0.9900
C15 H15B 0.9900
C16 C17 1.540(8)
C16 H16A 0.9900
C16 H16B 0.9900
C17 N2 1.466(8)
C17 H17A 0.9900
C17 H17B 0.9900
